data_7131695
loop_
_publ_author_name
'Han, Xiao'
'Cheng, Puxin'
'Han, Wenqing'
'Shi, Rongchao'
'Guan, Junjie'
'Li, Geng'
'Xu, Jialiang'

_publ_section_title
;
 Circularly polarized luminescence and nonlinear optical harmonic
 generation based on chiral zinc halides.
;
_journal_issue 48
_journal_name_full 'Chemical communications (Cambridge, England)'
_journal_page_first 7447
_journal_page_last 7450
_journal_paper_doi 10.1039/d3cc01461d
_journal_volume 59
_journal_year 2023
_chemical_absolute_configuration rmad
_chemical_formula_moiety '2(Cl4 Zn), 2(C5 H14 N2)'
_chemical_formula_sum 'C10 H28 Cl8 N4 Zn2'
_chemical_formula_weight 618.70
_chemical_name_systematic R-MP-ZnCl
_space_group_crystal_system monoclinic
_space_group_IT_number 4
_space_group_name_Hall 'P 2yb'
_space_group_name_H-M_alt 'P 1 21 1'
_atom_sites_solution_hydrogens geom
_atom_sites_solution_primary dual
_audit_creation_date 2023-02-04
_audit_creation_method
;
Olex2 1.5-beta
(compiled 2022.04.07 svn.rca3783a0 for OlexSys, GUI svn.r6498)
;
_audit_update_record
;
2023-02-13 deposited with the CCDC.	2023-05-23 downloaded from the CCDC.
;
_cell_angle_alpha 90
_cell_angle_beta 90.02(3)
_cell_angle_gamma 90
_cell_formula_units_Z 4
_cell_length_a 11.6505(4)
_cell_length_b 12.1341(4)
_cell_length_c 16.4837(6)
_cell_measurement_reflns_used 14926
_cell_measurement_temperature 100
_cell_measurement_theta_max 31.2680
_cell_measurement_theta_min 3.8210
_cell_volume 2330.27(14)
_computing_cell_refinement 'CrysAlisPro 1.171.40.84a (Rigaku OD, 2020)'
_computing_data_collection 'CrysAlisPro 1.171.40.84a (Rigaku OD, 2020)'
_computing_data_reduction 'CrysAlisPro 1.171.40.84a (Rigaku OD, 2020)'
_computing_molecular_graphics 'Olex2 1.5-beta (Dolomanov et al., 2009)'
_computing_publication_material 'Olex2 1.5-beta (Dolomanov et al., 2009)'
_computing_structure_refinement 'SHELXL 2018/3 (Sheldrick, 2015)'
_computing_structure_solution 'SHELXT 2014/4 (Sheldrick, 2014)'
_diffrn_ambient_environment N~2~
_diffrn_ambient_temperature 100
_diffrn_detector 'Hybrid Pixel Array Detector'
_diffrn_detector_area_resol_mean 10.0000
_diffrn_measured_fraction_theta_full 0.995
_diffrn_measured_fraction_theta_max 0.887
_diffrn_measurement_details
;
List of Runs (angles in degrees, time in seconds):

  # Type    Start    End  Width  t~exp~   \w     \q     \k     \f   Frames
#--------------------------------------------------------------------------
  1  \w     20.00  55.00   0.50    2.98    --   -0.30  73.00 -47.00   70
  2  \w     33.00  58.00   0.50    2.98    --   -0.30  51.00 165.00   50
  3  \w      7.00  87.00   0.50    2.98    --   -0.30  38.00  30.00  160
  4  \w    -13.00  89.00   0.50    2.98    --   -0.30  38.00 -90.00  204
  5  \w      3.00  47.00   0.50    2.98    --   -0.30  77.00   0.00   88
;
_diffrn_measurement_device 'four-circle diffractometer'
_diffrn_measurement_device_type 'XtaLAB AFC12 (RINC): Kappa single'
_diffrn_measurement_method '\w scans'
_diffrn_orient_matrix_type 'CrysAlisPro convention (1999,Acta A55,543-557)'
_diffrn_orient_matrix_UB_11 -0.0580003000
_diffrn_orient_matrix_UB_12 0.0177744000
_diffrn_orient_matrix_UB_13 -0.0012008000
_diffrn_orient_matrix_UB_21 0.0136191000
_diffrn_orient_matrix_UB_22 0.0440008000
_diffrn_orient_matrix_UB_23 0.0267351000
_diffrn_orient_matrix_UB_31 0.0125154000
_diffrn_orient_matrix_UB_32 0.0341078000
_diffrn_orient_matrix_UB_33 -0.0337130000
_diffrn_radiation_monochromator mirror
_diffrn_radiation_probe x-ray
_diffrn_radiation_type 'Mo K\a'
_diffrn_radiation_wavelength 0.71073
_diffrn_reflns_av_R_equivalents 0.0290
_diffrn_reflns_av_unetI/netI 0.0429
_diffrn_reflns_Laue_measured_fraction_full 0.995
_diffrn_reflns_Laue_measured_fraction_max 0.887
_diffrn_reflns_limit_h_max 16
_diffrn_reflns_limit_h_min -16
_diffrn_reflns_limit_k_max 17
_diffrn_reflns_limit_k_min -17
_diffrn_reflns_limit_l_max 23
_diffrn_reflns_limit_l_min -23
_diffrn_reflns_number 28131
_diffrn_reflns_point_group_measured_fraction_full 0.939
_diffrn_reflns_point_group_measured_fraction_max 0.799
_diffrn_reflns_theta_full 25.242
_diffrn_reflns_theta_max 31.206
_diffrn_reflns_theta_min 3.497
_diffrn_source 'Rotating-anode X-ray tube (dual wavelength)'
_diffrn_source_type 'Rigaku (Mo) X-ray DW Source'
_exptl_absorpt_coefficient_mu 2.979
_exptl_absorpt_correction_T_max 1.00000
_exptl_absorpt_correction_T_min 0.90771
_exptl_absorpt_correction_type multi-scan
_exptl_absorpt_process_details
;
CrysAlisPro 1.171.40.84a (Rigaku Oxford Diffraction, 2020)
Empirical absorption correction using spherical harmonics,
implemented in SCALE3 ABSPACK scaling algorithm.
;
_exptl_crystal_colour 'clear light colourless'
_exptl_crystal_colour_lustre clear
_exptl_crystal_colour_modifier light
_exptl_crystal_colour_primary colourless
_exptl_crystal_density_diffrn 1.764
_exptl_crystal_description block
_exptl_crystal_F_000 1248
_exptl_crystal_size_max 0.4
_exptl_crystal_size_mid 0.3
_exptl_crystal_size_min 0.2
_refine_diff_density_max 0.612
_refine_diff_density_min -0.452
_refine_diff_density_rms 0.081
_refine_ls_abs_structure_details
;
 Flack x determined using 4352 quotients [(I+)-(I-)]/[(I+)+(I-)]
 (Parsons, Flack and Wagner, Acta Cryst. B69 (2013) 249-259).
;
_refine_ls_abs_structure_Flack 0.015(5)
_refine_ls_extinction_method none
_refine_ls_goodness_of_fit_ref 0.971
_refine_ls_hydrogen_treatment constr
_refine_ls_matrix_type full
_refine_ls_number_parameters 437
_refine_ls_number_reflns 12085
_refine_ls_number_restraints 1
_refine_ls_restrained_S_all 0.971
_refine_ls_R_factor_all 0.0271
_refine_ls_R_factor_gt 0.0236
_refine_ls_shift/su_max 0.001
_refine_ls_shift/su_mean 0.000
_refine_ls_structure_factor_coef Fsqd
_refine_ls_weighting_details 'w=1/[\s^2^(Fo^2^)+(0.0096P)^2^] where P=(Fo^2^+2Fc^2^)/3'
_refine_ls_weighting_scheme calc
_refine_ls_wR_factor_gt 0.0471
_refine_ls_wR_factor_ref 0.0478
_reflns_Friedel_coverage 0.729
_reflns_Friedel_fraction_full 0.877
_reflns_Friedel_fraction_max 0.704
_reflns_number_gt 11147
_reflns_number_total 12085
_reflns_threshold_expression 'I > 2\s(I)'
_cod_data_source_file d3cc01461d2.cif
_cod_data_source_block exp_6268
_cod_depositor_comments 'Adding full bibliography for 7131695--7131696.cif.'
_cod_database_code 7131695
_shelx_shelxl_version_number 2018/3
_shelx_space_group_comment
;
The symmetry employed for this shelxl refinement is uniquely defined
by the following loop, which should always be used as a source of
symmetry information in preference to the above space-group names.
They are only intended as comments.
;
_shelx_estimated_absorpt_t_max 0.587
_shelx_estimated_absorpt_t_min 0.382
_olex2_refinement_description
;
1. Fixed Uiso
 At 1.2 times of:
  All C(H) groups, All C(H,H) groups, All N(H,H) groups
 At 1.5 times of:
  All C(H,H,H) groups
2.a Ternary CH refined with riding coordinates:
 C20(H20), C7(H7), C2(H2), C13(H13)
2.b Secondary CH2 refined with riding coordinates:
 N3(H3A,H3B), N6(H6D,H6E), N4(H4A,H4B), N8(H8C,H8D), N1(H1A,H1B), N2(H2A,H2B),
 N5(H5A,H5B), N7(H7A,H7B), C14(H14A,H14B), C15(H15A,H15B), C17(H17A,H17B),
 C18(H18A,H18B), C19(H19A,H19B), C10(H10A,H10B), C012(H01A,H01B), C3(H3C,H3D),
 C12(H12A,H12B), C8(H8A,H8B), C4(H4C,H4D), C9(H9A,H9B)
2.c Idealised Me refined as rotating group:
 C6(H6A,H6B,H6C), C16(H16A,H16B,H16C), C1(H1C,H1D,H1E), C11(H11A,H11B,H11C)
;
_olex2_submission_special_instructions 'No special instructions were received'
_oxdiff_exptl_absorpt_empirical_details
;
Empirical correction (ABSPACK) includes:
- Absorption correction using spherical harmonics
- Frame scaling
;
_oxdiff_exptl_absorpt_empirical_full_max 1.170
_oxdiff_exptl_absorpt_empirical_full_min 0.898

loop_
_space_group_symop_operation_xyz
'x, y, z'
'-x, y+1/2, -z'

loop_
_atom_site_label
_atom_site_type_symbol
_atom_site_fract_x
_atom_site_fract_y
_atom_site_fract_z
_atom_site_U_iso_or_equiv
_atom_site_adp_type
_atom_site_occupancy
_atom_site_site_symmetry_order
_atom_site_calc_flag
_atom_site_refinement_flags_posn
_atom_site_refinement_flags_adp
_atom_site_refinement_flags_occupancy
_atom_site_disorder_assembly
_atom_site_disorder_group
Zn1 Zn 0.45884(3) 0.76225(3) 0.23457(2) 0.01124(7) Uani 1 1 d . . . . .
Zn4 Zn 0.04671(3) 0.06365(3) -0.00215(2) 0.01124(7) Uani 1 1 d . . . . .
Zn2 Zn 0.55305(3) 0.25422(3) 0.26193(2) 0.01098(7) Uani 1 1 d . . . . .
Zn3 Zn 0.03517(3) 0.00626(3) 0.50674(2) 0.01200(7) Uani 1 1 d . . . . .
Cl8 Cl 0.65866(6) 0.09890(6) 0.25247(5) 0.01369(14) Uani 1 1 d . . . . .
Cl4 Cl 0.34705(7) 0.61035(6) 0.23681(5) 0.01495(15) Uani 1 1 d . . . . .
Cl6 Cl 0.63704(6) 0.42163(6) 0.25333(5) 0.01366(14) Uani 1 1 d . . . . .
Cl16 Cl 0.13748(6) -0.10115(6) 0.00172(5) 0.01400(15) Uani 1 1 d . . . . .
Cl13 Cl -0.07506(6) 0.06268(7) -0.11141(4) 0.01253(13) Uani 1 1 d . . . . .
Cl10 Cl 0.13449(7) 0.16637(6) 0.51523(5) 0.01647(15) Uani 1 1 d . . . . .
Cl1 Cl 0.56849(6) 0.75706(6) 0.11932(4) 0.01415(13) Uani 1 1 d . . . . .
Cl14 Cl 0.15744(7) 0.21485(6) -0.00694(5) 0.01578(15) Uani 1 1 d . . . . .
Cl11 Cl -0.08142(6) -0.00471(6) 0.61735(4) 0.01426(14) Uani 1 1 d . . . . .
Cl7 Cl 0.46902(6) 0.25011(6) 0.38745(4) 0.01373(13) Uani 1 1 d . . . . .
Cl2 Cl 0.36732(7) 0.92534(6) 0.24205(5) 0.01626(15) Uani 1 1 d . . . . .
Cl15 Cl -0.06834(6) 0.06921(6) 0.11015(4) 0.01279(13) Uani 1 1 d . . . . .
Cl5 Cl 0.42003(6) 0.25229(6) 0.16105(4) 0.01286(12) Uani 1 1 d . . . . .
Cl3 Cl 0.58151(6) 0.75264(6) 0.34179(4) 0.01298(12) Uani 1 1 d . . . . .
Cl9 Cl -0.07406(7) 0.01772(6) 0.38993(5) 0.01370(14) Uani 1 1 d . . . . .
Cl12 Cl 0.14585(7) -0.14360(7) 0.49717(5) 0.01943(16) Uani 1 1 d . . . . .
N3 N 0.0158(2) 0.3143(2) 0.83880(16) 0.0123(5) Uani 1 1 d . . . . .
H3A H 0.013558 0.361555 0.881654 0.015 Uiso 1 1 calc R U . . .
H3B H 0.018180 0.244404 0.858704 0.015 Uiso 1 1 calc R U . . .
N6 N 0.4734(2) 0.5172(2) -0.08466(16) 0.0118(5) Uani 1 1 d . . . . .
H6D H 0.474655 0.446320 -0.102658 0.014 Uiso 1 1 calc R U . . .
H6E H 0.474549 0.562011 -0.128923 0.014 Uiso 1 1 calc R U . . .
N4 N 0.0187(2) 0.2724(2) 0.66803(15) 0.0120(5) Uani 1 1 d . . . . .
H4A H 0.016184 0.341257 0.646257 0.014 Uiso 1 1 calc R U . . .
H4B H 0.020576 0.223353 0.626274 0.014 Uiso 1 1 calc R U . . .
N8 N 0.0071(2) 0.3123(2) 0.15931(16) 0.0120(5) Uani 1 1 d . . . . .
H8C H 0.020408 0.362931 0.119651 0.014 Uiso 1 1 calc R U . . .
H8D H -0.020154 0.250048 0.135363 0.014 Uiso 1 1 calc R U . . .
N1 N 0.5151(2) 1.0122(2) 0.59002(16) 0.0117(5) Uani 1 1 d . . . . .
H1A H 0.507768 0.942167 0.609122 0.014 Uiso 1 1 calc R U . . .
H1B H 0.511688 1.058525 0.633352 0.014 Uiso 1 1 calc R U . . .
N2 N 0.5353(2) 0.9879(2) 0.41775(16) 0.0138(5) Uani 1 1 d . . . . .
H2A H 0.540886 1.060208 0.403590 0.017 Uiso 1 1 calc R U . . .
H2B H 0.539331 0.946878 0.371634 0.017 Uiso 1 1 calc R U . . .
N5 N 0.4712(2) 0.4914(2) 0.08821(16) 0.0133(5) Uani 1 1 d . . . . .
H5A H 0.470291 0.563021 0.104625 0.016 Uiso 1 1 calc R U . . .
H5B H 0.470717 0.448188 0.133318 0.016 Uiso 1 1 calc R U . . .
N7 N 0.0115(2) 0.2517(2) 0.32786(14) 0.0108(5) Uani 1 1 d . . . . .
H7A H -0.001272 0.202507 0.368538 0.013 Uiso 1 1 calc R U . . .
H7B H 0.040788 0.314222 0.350239 0.013 Uiso 1 1 calc R U . . .
C14 C -0.0997(3) 0.2778(3) 0.28664(19) 0.0145(6) Uani 1 1 d . . . . .
H14A H -0.153086 0.311791 0.326086 0.017 Uiso 1 1 calc R U . . .
H14B H -0.135057 0.208886 0.266487 0.017 Uiso 1 1 calc R U . . .
C15 C -0.0806(3) 0.3560(3) 0.2163(2) 0.0155(6) Uani 1 1 d . . . . .
H15A H -0.153840 0.367087 0.187000 0.019 Uiso 1 1 calc R U . . .
H15B H -0.055130 0.428448 0.237373 0.019 Uiso 1 1 calc R U . . .
C20 C 0.3625(3) 0.5363(2) -0.0388(2) 0.0114(6) Uani 1 1 d . . . . .
H20 H 0.298379 0.507366 -0.072964 0.014 Uiso 1 1 calc R U . . .
C7 C 0.1280(2) 0.2610(3) 0.71657(17) 0.0120(5) Uani 1 1 d . . . . .
H7 H 0.192591 0.287758 0.681837 0.014 Uiso 1 1 calc R U . . .
C17 C 0.3657(3) 0.4684(2) 0.03909(19) 0.0137(6) Uani 1 1 d . . . . .
H17A H 0.296861 0.485419 0.072026 0.016 Uiso 1 1 calc R U . . .
H17B H 0.363326 0.389086 0.025146 0.016 Uiso 1 1 calc R U . . .
C18 C 0.5782(3) 0.4702(2) 0.04145(19) 0.0138(6) Uani 1 1 d . . . . .
H18A H 0.583114 0.390934 0.027748 0.017 Uiso 1 1 calc R U . . .
H18B H 0.645690 0.489497 0.075044 0.017 Uiso 1 1 calc R U . . .
C19 C 0.5793(3) 0.5378(2) -0.0356(2) 0.0126(7) Uani 1 1 d . . . . .
H19A H 0.583991 0.617091 -0.021750 0.015 Uiso 1 1 calc R U . . .
H19B H 0.647835 0.518548 -0.068135 0.015 Uiso 1 1 calc R U . . .
C10 C -0.0883(2) 0.2537(3) 0.71607(17) 0.0133(5) Uani 1 1 d . . . . .
H10A H -0.091468 0.175923 0.734106 0.016 Uiso 1 1 calc R U . . .
H10B H -0.156169 0.268093 0.681539 0.016 Uiso 1 1 calc R U . . .
C6 C 0.1529(3) 0.1417(2) 0.73826(19) 0.0145(6) Uani 1 1 d . . . . .
H6A H 0.092531 0.113987 0.774318 0.022 Uiso 1 1 calc R U . . .
H6B H 0.227242 0.137026 0.765801 0.022 Uiso 1 1 calc R U . . .
H6C H 0.154837 0.097205 0.688681 0.022 Uiso 1 1 calc R U . . .
C012 C 0.4158(3) 1.0362(2) 0.5355(2) 0.0138(7) Uani 1 1 d . . . . .
H01A H 0.415362 1.115580 0.521561 0.017 Uiso 1 1 calc R U . . .
H01B H 0.343259 1.019078 0.564083 0.017 Uiso 1 1 calc R U . . .
C3 C 0.6329(3) 0.9582(3) 0.4725(2) 0.0170(6) Uani 1 1 d . . . . .
H3C H 0.706220 0.972017 0.443836 0.020 Uiso 1 1 calc R U . . .
H3D H 0.628935 0.878589 0.485233 0.020 Uiso 1 1 calc R U . . .
C12 C 0.1170(3) 0.2868(3) 0.20155(19) 0.0140(6) Uani 1 1 d . . . . .
H12A H 0.149895 0.355349 0.224334 0.017 Uiso 1 1 calc R U . . .
H12B H 0.172648 0.256009 0.162254 0.017 Uiso 1 1 calc R U . . .
C16 C 0.3412(3) 0.6581(2) -0.02549(19) 0.0146(6) Uani 1 1 d . . . . .
H16A H 0.402931 0.688863 0.007981 0.022 Uiso 1 1 calc R U . . .
H16B H 0.267517 0.668203 0.002144 0.022 Uiso 1 1 calc R U . . .
H16C H 0.339506 0.695949 -0.077978 0.022 Uiso 1 1 calc R U . . .
C8 C 0.1215(3) 0.3357(2) 0.79021(19) 0.0125(6) Uani 1 1 d . . . . .
H8A H 0.189899 0.323712 0.824694 0.015 Uiso 1 1 calc R U . . .
H8B H 0.121872 0.413577 0.772236 0.015 Uiso 1 1 calc R U . . .
C4 C 0.4232(3) 0.9683(3) 0.45822(19) 0.0148(6) Uani 1 1 d . . . . .
H4C H 0.415258 0.889059 0.471431 0.018 Uiso 1 1 calc R U . . .
H4D H 0.359929 0.988981 0.421169 0.018 Uiso 1 1 calc R U . . .
C9 C -0.0909(3) 0.3285(3) 0.78879(19) 0.0141(6) Uani 1 1 d . . . . .
H9A H -0.097015 0.406069 0.770639 0.017 Uiso 1 1 calc R U . . .
H9B H -0.159154 0.311396 0.822298 0.017 Uiso 1 1 calc R U . . .
C2 C 0.6314(3) 1.0236(3) 0.5510(2) 0.0144(6) Uani 1 1 d . . . . .
H2 H 0.688654 0.988989 0.588339 0.017 Uiso 1 1 calc R U . . .
C13 C 0.0965(3) 0.2045(3) 0.26918(19) 0.0135(6) Uani 1 1 d . . . . .
H13 H 0.062954 0.136037 0.245064 0.016 Uiso 1 1 calc R U . . .
C1 C 0.6654(3) 1.1433(2) 0.5405(2) 0.0169(6) Uani 1 1 d . . . . .
H1C H 0.611487 1.179525 0.503431 0.025 Uiso 1 1 calc R U . . .
H1D H 0.743130 1.147422 0.517926 0.025 Uiso 1 1 calc R U . . .
H1E H 0.663594 1.180436 0.593258 0.025 Uiso 1 1 calc R U . . .
C11 C 0.2069(3) 0.1742(3) 0.3122(2) 0.0250(8) Uani 1 1 d . . . . .
H11A H 0.240393 0.240355 0.336780 0.037 Uiso 1 1 calc R U . . .
H11B H 0.261098 0.142818 0.273090 0.037 Uiso 1 1 calc R U . . .
H11C H 0.190597 0.119869 0.354683 0.037 Uiso 1 1 calc R U . . .

loop_
_atom_site_aniso_label
_atom_site_aniso_U_11
_atom_site_aniso_U_22
_atom_site_aniso_U_33
_atom_site_aniso_U_23
_atom_site_aniso_U_13
_atom_site_aniso_U_12
Zn1 0.01231(16) 0.01194(15) 0.00948(15) -0.00083(14) 0.00035(12) 0.00017(14)
Zn4 0.01175(17) 0.01274(15) 0.00922(16) 0.00046(14) 0.00070(13) -0.00021(15)
Zn2 0.01304(15) 0.01074(14) 0.00917(14) -0.00046(14) 0.00000(12) -0.00031(14)
Zn3 0.01297(16) 0.01307(15) 0.00997(17) -0.00112(14) 0.00053(13) 0.00151(15)
Cl8 0.0134(3) 0.0130(3) 0.0147(3) -0.0010(3) -0.0013(3) 0.0014(3)
Cl4 0.0142(3) 0.0153(3) 0.0154(3) -0.0032(3) 0.0020(3) -0.0028(3)
Cl6 0.0134(3) 0.0118(3) 0.0158(3) 0.0001(3) 0.0015(3) -0.0017(3)
Cl16 0.0134(3) 0.0153(3) 0.0133(3) 0.0006(3) 0.0006(3) 0.0023(3)
Cl13 0.0129(3) 0.0148(3) 0.0099(3) 0.0003(3) -0.0011(3) 0.0000(3)
Cl10 0.0191(4) 0.0172(3) 0.0130(3) -0.0042(3) 0.0037(3) -0.0043(3)
Cl1 0.0178(3) 0.0137(3) 0.0110(3) -0.0005(3) 0.0036(2) 0.0006(3)
Cl14 0.0158(4) 0.0177(3) 0.0139(3) 0.0020(3) -0.0005(3) -0.0053(3)
Cl11 0.0141(3) 0.0164(3) 0.0123(3) 0.0015(3) 0.0019(3) 0.0022(3)
Cl7 0.0203(3) 0.0117(3) 0.0092(3) 0.0003(3) 0.0022(2) -0.0002(3)
Cl2 0.0160(4) 0.0133(3) 0.0195(4) -0.0005(3) 0.0009(3) 0.0030(3)
Cl15 0.0145(3) 0.0130(3) 0.0108(3) 0.0001(3) 0.0026(3) -0.0010(3)
Cl5 0.0142(3) 0.0138(3) 0.0105(3) 0.0004(3) -0.0019(2) -0.0003(3)
Cl3 0.0135(3) 0.0145(3) 0.0110(3) 0.0001(3) -0.0018(2) -0.0001(3)
Cl9 0.0162(3) 0.0134(3) 0.0115(3) -0.0001(3) -0.0027(3) -0.0012(3)
Cl12 0.0191(4) 0.0186(4) 0.0206(4) -0.0027(3) -0.0004(3) 0.0069(3)
N3 0.0140(13) 0.0137(12) 0.0092(12) -0.0005(10) -0.0008(10) 0.0021(10)
N6 0.0156(13) 0.0131(11) 0.0067(11) -0.0002(10) 0.0011(10) 0.0017(11)
N4 0.0161(12) 0.0123(12) 0.0074(11) -0.0008(9) 0.0011(9) 0.0006(10)
N8 0.0147(13) 0.0128(11) 0.0086(12) 0.0013(10) -0.0001(10) 0.0003(10)
N1 0.0168(13) 0.0107(10) 0.0077(11) -0.0001(10) 0.0007(10) 0.0000(11)
N2 0.0202(13) 0.0107(11) 0.0104(12) -0.0016(10) 0.0031(10) -0.0027(10)
N5 0.0157(12) 0.0137(12) 0.0106(12) 0.0012(10) 0.0014(10) 0.0021(10)
N7 0.0104(11) 0.0128(11) 0.0091(11) 0.0008(11) 0.0015(9) 0.0014(10)
C14 0.0097(14) 0.0211(16) 0.0126(14) 0.0009(12) -0.0010(11) 0.0022(12)
C15 0.0148(15) 0.0168(14) 0.0149(15) 0.0002(12) 0.0007(12) 0.0048(12)
C20 0.0088(14) 0.0145(15) 0.0108(14) 0.0005(10) -0.0002(11) 0.0006(10)
C7 0.0098(12) 0.0137(13) 0.0125(13) 0.0012(13) 0.0010(10) -0.0008(12)
C17 0.0129(14) 0.0121(13) 0.0161(15) 0.0033(11) 0.0011(12) -0.0013(11)
C18 0.0131(14) 0.0153(13) 0.0129(14) 0.0011(11) 0.0007(12) 0.0018(11)
C19 0.0106(15) 0.0156(16) 0.0117(15) 0.0006(11) 0.0007(12) -0.0002(10)
C10 0.0108(12) 0.0170(13) 0.0122(13) -0.0011(13) 0.0011(10) -0.0005(13)
C6 0.0151(14) 0.0127(13) 0.0157(15) 0.0022(11) 0.0021(12) 0.0033(11)
C012 0.0123(15) 0.0171(17) 0.0120(15) -0.0004(11) 0.0020(12) -0.0001(11)
C3 0.0153(15) 0.0166(14) 0.0191(16) -0.0024(12) 0.0032(13) 0.0015(12)
C12 0.0111(14) 0.0212(16) 0.0097(14) 0.0008(11) 0.0007(11) 0.0014(11)
C16 0.0140(14) 0.0135(13) 0.0162(15) -0.0005(12) -0.0005(12) 0.0025(11)
C8 0.0121(13) 0.0128(13) 0.0126(14) -0.0011(11) -0.0002(11) 0.0008(11)
C4 0.0147(14) 0.0172(14) 0.0125(14) -0.0017(12) 0.0008(12) -0.0043(12)
C9 0.0109(14) 0.0183(14) 0.0133(14) -0.0017(12) 0.0013(11) 0.0056(12)
C2 0.0106(14) 0.0159(14) 0.0168(16) 0.0015(12) 0.0013(12) -0.0009(11)
C13 0.0137(14) 0.0170(14) 0.0100(14) 0.0001(12) 0.0027(11) 0.0036(12)
C1 0.0165(15) 0.0148(14) 0.0195(16) 0.0014(12) -0.0002(13) -0.0024(12)
C11 0.0171(17) 0.041(2) 0.0166(16) 0.0052(15) 0.0034(13) 0.0115(15)

loop_
_atom_type_symbol
_atom_type_description
_atom_type_scat_dispersion_real
_atom_type_scat_dispersion_imag
_atom_type_scat_source
C C 0.0033 0.0016 'International Tables Vol C Tables 4.2.6.8 and 6.1.1.4'
H H 0.0000 0.0000 'International Tables Vol C Tables 4.2.6.8 and 6.1.1.4'
Cl Cl 0.1484 0.1585 'International Tables Vol C Tables 4.2.6.8 and 6.1.1.4'
N N 0.0061 0.0033 'International Tables Vol C Tables 4.2.6.8 and 6.1.1.4'
Zn Zn 0.2839 1.4301 'International Tables Vol C Tables 4.2.6.8 and 6.1.1.4'

loop_
_geom_angle_atom_site_label_1
_geom_angle_atom_site_label_2
_geom_angle_atom_site_label_3
_geom_angle
_geom_angle_site_symmetry_1
_geom_angle_site_symmetry_3
_geom_angle_publ_flag
Cl4 Zn1 Cl1 108.24(3) . . ?
Cl4 Zn1 Cl3 107.93(3) . . ?
Cl2 Zn1 Cl4 116.34(3) . . ?
Cl2 Zn1 Cl1 109.50(3) . . ?
Cl2 Zn1 Cl3 107.45(3) . . ?
Cl3 Zn1 Cl1 107.01(3) . . ?
Cl16 Zn4 Cl13 107.87(3) . . ?
Cl16 Zn4 Cl15 106.09(3) . . ?
Cl14 Zn4 Cl16 117.05(3) . . ?
Cl14 Zn4 Cl13 109.41(3) . . ?
Cl14 Zn4 Cl15 109.95(3) . . ?
Cl15 Zn4 Cl13 105.87(3) . . ?
Cl8 Zn2 Cl6 120.70(3) . . ?
Cl8 Zn2 Cl7 106.11(3) . . ?
Cl8 Zn2 Cl5 108.21(3) . . ?
Cl6 Zn2 Cl7 105.16(3) . . ?
Cl6 Zn2 Cl5 104.99(3) . . ?
Cl5 Zn2 Cl7 111.67(3) . . ?
Cl10 Zn3 Cl11 107.77(3) . . ?
Cl10 Zn3 Cl9 106.32(3) . . ?
Cl11 Zn3 Cl9 109.99(3) . . ?
Cl12 Zn3 Cl10 114.04(3) . . ?
Cl12 Zn3 Cl11 110.68(3) . . ?
Cl12 Zn3 Cl9 107.92(3) . . ?
H3A N3 H3B 108.0 . . ?
C8 N3 H3A 109.3 . . ?
C8 N3 H3B 109.3 . . ?
C8 N3 C9 111.6(2) . . ?
C9 N3 H3A 109.3 . . ?
C9 N3 H3B 109.3 . . ?
H6D N6 H6E 107.6 . . ?
C20 N6 H6D 108.7 . . ?
C20 N6 H6E 108.7 . . ?
C19 N6 H6D 108.7 . . ?
C19 N6 H6E 108.7 . . ?
C19 N6 C20 114.1(2) . . ?
H4A N4 H4B 107.6 . . ?
C7 N4 H4A 108.7 . . ?
C7 N4 H4B 108.7 . . ?
C10 N4 H4A 108.7 . . ?
C10 N4 H4B 108.7 . . ?
C10 N4 C7 114.1(2) . . ?
H8C N8 H8D 107.9 . . ?
C15 N8 H8C 109.3 . . ?
C15 N8 H8D 109.3 . . ?
C15 N8 C12 111.7(2) . . ?
C12 N8 H8C 109.3 . . ?
C12 N8 H8D 109.3 . . ?
H1A N1 H1B 107.5 . . ?
C012 N1 H1A 108.5 . . ?
C012 N1 H1B 108.5 . . ?
C012 N1 C2 114.9(2) . . ?
C2 N1 H1A 108.5 . . ?
C2 N1 H1B 108.5 . . ?
H2A N2 H2B 108.0 . . ?
C3 N2 H2A 109.4 . . ?
C3 N2 H2B 109.4 . . ?
C4 N2 H2A 109.4 . . ?
C4 N2 H2B 109.4 . . ?
C4 N2 C3 111.0(2) . . ?
H5A N5 H5B 107.9 . . ?
C17 N5 H5A 109.2 . . ?
C17 N5 H5B 109.2 . . ?
C18 N5 H5A 109.2 . . ?
C18 N5 H5B 109.2 . . ?
C18 N5 C17 112.0(2) . . ?
H7A N7 H7B 108.0 . . ?
C14 N7 H7A 109.4 . . ?
C14 N7 H7B 109.4 . . ?
C14 N7 C13 111.1(2) . . ?
C13 N7 H7A 109.4 . . ?
C13 N7 H7B 109.4 . . ?
N7 C14 H14A 109.5 . . ?
N7 C14 H14B 109.5 . . ?
N7 C14 C15 110.7(3) . . ?
H14A C14 H14B 108.1 . . ?
C15 C14 H14A 109.5 . . ?
C15 C14 H14B 109.5 . . ?
N8 C15 C14 111.2(2) . . ?
N8 C15 H15A 109.4 . . ?
N8 C15 H15B 109.4 . . ?
C14 C15 H15A 109.4 . . ?
C14 C15 H15B 109.4 . . ?
H15A C15 H15B 108.0 . . ?
N6 C20 H20 107.6 . . ?
N6 C20 C17 108.5(2) . . ?
C17 C20 H20 107.6 . . ?
C16 C20 N6 111.2(2) . . ?
C16 C20 H20 107.6 . . ?
C16 C20 C17 114.2(3) . . ?
N4 C7 H7 107.5 . . ?
N4 C7 C6 111.9(2) . . ?
N4 C7 C8 109.1(2) . . ?
C6 C7 H7 107.5 . . ?
C8 C7 H7 107.5 . . ?
C8 C7 C6 113.0(3) . . ?
N5 C17 C20 111.9(2) . . ?
N5 C17 H17A 109.2 . . ?
N5 C17 H17B 109.2 . . ?
C20 C17 H17A 109.2 . . ?
C20 C17 H17B 109.2 . . ?
H17A C17 H17B 107.9 . . ?
N5 C18 H18A 109.6 . . ?
N5 C18 H18B 109.6 . . ?
N5 C18 C19 110.4(2) . . ?
H18A C18 H18B 108.1 . . ?
C19 C18 H18A 109.6 . . ?
C19 C18 H18B 109.6 . . ?
N6 C19 C18 110.9(2) . . ?
N6 C19 H19A 109.5 . . ?
N6 C19 H19B 109.5 . . ?
C18 C19 H19A 109.5 . . ?
C18 C19 H19B 109.5 . . ?
H19A C19 H19B 108.1 . . ?
N4 C10 H10A 109.6 . . ?
N4 C10 H10B 109.6 . . ?
N4 C10 C9 110.3(2) . . ?
H10A C10 H10B 108.1 . . ?
C9 C10 H10A 109.6 . . ?
C9 C10 H10B 109.6 . . ?
C7 C6 H6A 109.5 . . ?
C7 C6 H6B 109.5 . . ?
C7 C6 H6C 109.5 . . ?
H6A C6 H6B 109.5 . . ?
H6A C6 H6C 109.5 . . ?
H6B C6 H6C 109.5 . . ?
N1 C012 H01A 109.5 . . ?
N1 C012 H01B 109.5 . . ?
N1 C012 C4 110.8(3) . . ?
H01A C012 H01B 108.1 . . ?
C4 C012 H01A 109.5 . . ?
C4 C012 H01B 109.5 . . ?
N2 C3 H3C 109.1 . . ?
N2 C3 H3D 109.1 . . ?
N2 C3 C2 112.3(3) . . ?
H3C C3 H3D 107.9 . . ?
C2 C3 H3C 109.1 . . ?
C2 C3 H3D 109.1 . . ?
N8 C12 H12A 109.6 . . ?
N8 C12 H12B 109.6 . . ?
N8 C12 C13 110.2(2) . . ?
H12A C12 H12B 108.1 . . ?
C13 C12 H12A 109.6 . . ?
C13 C12 H12B 109.6 . . ?
C20 C16 H16A 109.5 . . ?
C20 C16 H16B 109.5 . . ?
C20 C16 H16C 109.5 . . ?
H16A C16 H16B 109.5 . . ?
H16A C16 H16C 109.5 . . ?
H16B C16 H16C 109.5 . . ?
N3 C8 C7 111.5(2) . . ?
N3 C8 H8A 109.3 . . ?
N3 C8 H8B 109.3 . . ?
C7 C8 H8A 109.3 . . ?
C7 C8 H8B 109.3 . . ?
H8A C8 H8B 108.0 . . ?
N2 C4 C012 109.8(2) . . ?
N2 C4 H4C 109.7 . . ?
N2 C4 H4D 109.7 . . ?
C012 C4 H4C 109.7 . . ?
C012 C4 H4D 109.7 . . ?
H4C C4 H4D 108.2 . . ?
N3 C9 C10 110.6(2) . . ?
N3 C9 H9A 109.5 . . ?
N3 C9 H9B 109.5 . . ?
C10 C9 H9A 109.5 . . ?
C10 C9 H9B 109.5 . . ?
H9A C9 H9B 108.1 . . ?
N1 C2 C3 109.1(3) . . ?
N1 C2 H2 107.4 . . ?
N1 C2 C1 111.8(3) . . ?
C3 C2 H2 107.4 . . ?
C1 C2 C3 113.6(3) . . ?
C1 C2 H2 107.4 . . ?
N7 C13 C12 109.1(2) . . ?
N7 C13 H13 108.4 . . ?
N7 C13 C11 110.6(3) . . ?
C12 C13 H13 108.4 . . ?
C11 C13 C12 111.8(3) . . ?
C11 C13 H13 108.4 . . ?
C2 C1 H1C 109.5 . . ?
C2 C1 H1D 109.5 . . ?
C2 C1 H1E 109.5 . . ?
H1C C1 H1D 109.5 . . ?
H1C C1 H1E 109.5 . . ?
H1D C1 H1E 109.5 . . ?
C13 C11 H11A 109.5 . . ?
C13 C11 H11B 109.5 . . ?
C13 C11 H11C 109.5 . . ?
H11A C11 H11B 109.5 . . ?
H11A C11 H11C 109.5 . . ?
H11B C11 H11C 109.5 . . ?

loop_
_geom_bond_atom_site_label_1
_geom_bond_atom_site_label_2
_geom_bond_distance
_geom_bond_site_symmetry_2
_geom_bond_publ_flag
Zn1 Cl4 2.2572(8) . ?
Zn1 Cl1 2.2902(7) . ?
Zn1 Cl2 2.2513(8) . ?
Zn1 Cl3 2.2759(7) . ?
Zn4 Cl16 2.2630(8) . ?
Zn4 Cl13 2.2926(8) . ?
Zn4 Cl14 2.2443(8) . ?
Zn4 Cl15 2.2865(8) . ?
Zn2 Cl8 2.2562(8) . ?
Zn2 Cl6 2.2592(8) . ?
Zn2 Cl7 2.2895(7) . ?
Zn2 Cl5 2.2733(7) . ?
Zn3 Cl10 2.2656(8) . ?
Zn3 Cl11 2.2774(8) . ?
Zn3 Cl9 2.3122(8) . ?
Zn3 Cl12 2.2348(9) . ?
N3 H3A 0.9100 . ?
N3 H3B 0.9100 . ?
N3 C8 1.492(4) . ?
N3 C9 1.501(4) . ?
N6 H6D 0.9100 . ?
N6 H6E 0.9100 . ?
N6 C20 1.515(4) . ?
N6 C19 1.496(4) . ?
N4 H4A 0.9100 . ?
N4 H4B 0.9100 . ?
N4 C7 1.510(3) . ?
N4 C10 1.494(4) . ?
N8 H8C 0.9100 . ?
N8 H8D 0.9100 . ?
N8 C15 1.487(4) . ?
N8 C12 1.489(4) . ?
N1 H1A 0.9100 . ?
N1 H1B 0.9100 . ?
N1 C012 1.494(4) . ?
N1 C2 1.507(4) . ?
N2 H2A 0.9100 . ?
N2 H2B 0.9100 . ?
N2 C3 1.495(4) . ?
N2 C4 1.485(4) . ?
N5 H5A 0.9100 . ?
N5 H5B 0.9100 . ?
N5 C17 1.498(4) . ?
N5 C18 1.488(4) . ?
N7 H7A 0.9100 . ?
N7 H7B 0.9100 . ?
N7 C14 1.496(4) . ?
N7 C13 1.498(4) . ?
C14 H14A 0.9900 . ?
C14 H14B 0.9900 . ?
C14 C15 1.514(4) . ?
C15 H15A 0.9900 . ?
C15 H15B 0.9900 . ?
C20 H20 1.0000 . ?
C20 C17 1.526(4) . ?
C20 C16 1.514(4) . ?
C7 H7 1.0000 . ?
C7 C6 1.518(4) . ?
C7 C8 1.517(4) . ?
C17 H17A 0.9900 . ?
C17 H17B 0.9900 . ?
C18 H18A 0.9900 . ?
C18 H18B 0.9900 . ?
C18 C19 1.512(4) . ?
C19 H19A 0.9900 . ?
C19 H19B 0.9900 . ?
C10 H10A 0.9900 . ?
C10 H10B 0.9900 . ?
C10 C9 1.504(4) . ?
C6 H6A 0.9800 . ?
C6 H6B 0.9800 . ?
C6 H6C 0.9800 . ?
C012 H01A 0.9900 . ?
C012 H01B 0.9900 . ?
C012 C4 1.520(4) . ?
C3 H3C 0.9900 . ?
C3 H3D 0.9900 . ?
C3 C2 1.518(5) . ?
C12 H12A 0.9900 . ?
C12 H12B 0.9900 . ?
C12 C13 1.516(4) . ?
C16 H16A 0.9800 . ?
C16 H16B 0.9800 . ?
C16 H16C 0.9800 . ?
C8 H8A 0.9900 . ?
C8 H8B 0.9900 . ?
C4 H4C 0.9900 . ?
C4 H4D 0.9900 . ?
C9 H9A 0.9900 . ?
C9 H9B 0.9900 . ?
C2 H2 1.0000 . ?
C2 C1 1.516(4) . ?
C13 H13 1.0000 . ?
C13 C11 1.514(4) . ?
C1 H1C 0.9800 . ?
C1 H1D 0.9800 . ?
C1 H1E 0.9800 . ?
C11 H11A 0.9800 . ?
C11 H11B 0.9800 . ?
C11 H11C 0.9800 . ?

loop_
_geom_torsion_atom_site_label_1
_geom_torsion_atom_site_label_2
_geom_torsion_atom_site_label_3
_geom_torsion_atom_site_label_4
_geom_torsion
_geom_torsion_site_symmetry_1
_geom_torsion_site_symmetry_2
_geom_torsion_site_symmetry_3
_geom_torsion_site_symmetry_4
_geom_torsion_publ_flag
N6 C20 C17 N5 53.8(3) . . . . ?
N4 C7 C8 N3 54.1(3) . . . . ?
N4 C10 C9 N3 -54.9(3) . . . . ?
N8 C12 C13 N7 -58.9(3) . . . . ?
N8 C12 C13 C11 178.5(3) . . . . ?
N1 C012 C4 N2 -55.4(3) . . . . ?
N2 C3 C2 N1 52.8(3) . . . . ?
N2 C3 C2 C1 -72.6(3) . . . . ?
N5 C18 C19 N6 -54.7(3) . . . . ?
N7 C14 C15 N8 54.1(3) . . . . ?
C14 N7 C13 C12 59.0(3) . . . . ?
C14 N7 C13 C11 -177.8(3) . . . . ?
C15 N8 C12 C13 57.7(3) . . . . ?
C20 N6 C19 C18 55.1(3) . . . . ?
C7 N4 C10 C9 54.9(3) . . . . ?
C17 N5 C18 C19 56.7(3) . . . . ?
C18 N5 C17 C20 -57.5(3) . . . . ?
C19 N6 C20 C17 -53.7(3) . . . . ?
C19 N6 C20 C16 72.7(3) . . . . ?
C10 N4 C7 C6 71.9(3) . . . . ?
C10 N4 C7 C8 -53.9(3) . . . . ?
C6 C7 C8 N3 -71.0(3) . . . . ?
C012 N1 C2 C3 -51.0(3) . . . . ?
C012 N1 C2 C1 75.5(3) . . . . ?
C3 N2 C4 C012 58.9(3) . . . . ?
C12 N8 C15 C14 -55.1(3) . . . . ?
C16 C20 C17 N5 -70.8(3) . . . . ?
C8 N3 C9 C10 57.4(3) . . . . ?
C4 N2 C3 C2 -58.9(3) . . . . ?
C9 N3 C8 C7 -57.5(3) . . . . ?
C2 N1 C012 C4 53.1(3) . . . . ?
C13 N7 C14 C15 -56.8(3) . . . . ?
